data_1011040
loop_
_publ_author_name
'Kokkoros, P.'

_publ_section_title
;
 Ueber die Struktur des Durangit NaAlF(AsO~4~)
;
_journal_coden_ASTM ZEKGAX
_journal_issue 1-6
_journal_name_full
;
 Zeitschrift f\"ur Kristallographie - Crystalline Materials
;
_journal_page_first 38
_journal_page_last 49
_journal_paper_doi 10.1524/zkri.1938.99.1.38
_journal_volume 99
_journal_year 1938
_chemical_compound_source 'from Durango, Mexico'
_chemical_formula_structural 'Na Al F As O4'
_chemical_formula_sum 'Al As F Na O4'
_chemical_name_mineral Durangite
_chemical_name_systematic 'Aluminium sodium arsenate fluoride'
_space_group_IT_number 15
_symmetry_cell_setting monoclinic
_symmetry_Int_Tables_number 15
_symmetry_space_group_name_Hall '-C 2yc'
_symmetry_space_group_name_H-M 'C 1 2/c 1'
_cell_angle_alpha 90
_cell_angle_beta 115.22
_cell_angle_gamma 90
_cell_formula_units_Z 4
_cell_length_a 6.53(1)
_cell_length_b 8.46(1)
_cell_length_c 7.00(2)
_cell_volume 349.8
_database_code_amcsd 0010570
_exptl_crystal_density_diffrn 3.947
_cod_database_code 1011040

loop_
_space_group_symop_operation_xyz
x,y,z
-x,y,1/2-z
-x,-y,-z
x,-y,1/2+z
1/2+x,1/2+y,z
1/2-x,1/2+y,1/2-z
1/2-x,1/2-y,-z
1/2+x,1/2-y,1/2+z

loop_
_atom_site_label
_atom_site_type_symbol
_atom_site_symmetry_multiplicity
_atom_site_Wyckoff_symbol
_atom_site_fract_x
_atom_site_fract_y
_atom_site_fract_z
_atom_site_occupancy
_atom_site_attached_hydrogens
_atom_site_calc_flag
As1 As5+ 4 e 0. 0.317 0.25 1. 0 d
Al1 Al3+ 4 a 0. 0. 0. 1. 0 d
Na1 Na1+ 4 e 0. 0.667 0.25 1. 0 d
F1 F1- 4 e 0. 0.944 0.25 1. 0 d
O1 O2- 8 f 0.208 0.433 0.417 1. 0 d
O2 O2- 8 f 0.092 0.211 0.097 1. 0 d

loop_
_atom_type_symbol
_atom_type_oxidation_number
As5+ 5.000
Al3+ 3.000
Na1+ 1.000
F1- -1.000
O2- -2.000

loop_
_cod_related_entry_id
_cod_related_entry_database
_cod_related_entry_code
1 AMCSD 0010570
